data_4109787
loop_
_publ_author_name
'Huaqiao Tan'
'Yangguang Li'
'Zhiming Zhang'
'Chao Qin'
'Xinlong Wang'
'Enbo Wang'
'Zhongmin Su'

_publ_section_title
;
 Chiral Polyoxometalate-Induced Enantiomerically 3D Architectures: A New
 Route for Synthesis of High-Dimensional Chiral Compounds
;
_journal_name_full 'Journal of the American Chemical Society'
_journal_page_first 10066
_journal_page_last 10067
_journal_paper_doi 10.1021/ja073153w
_journal_volume 129
_journal_year 2007
_chemical_formula_sum 'H26 Mn Mo9 O45 Zn3'
_chemical_formula_weight 1860.72
_chemical_name_systematic
; 
 ? 
;
_space_group_IT_number 155
_symmetry_cell_setting trigonal
_symmetry_space_group_name_Hall 'R 3 2"'
_symmetry_space_group_name_H-M 'R 3 2 :H'
_atom_sites_solution_hydrogens none
_atom_sites_solution_primary direct
_atom_sites_solution_secondary difmap
_audit_creation_method SHELXL-97
_cell_angle_alpha 90.00
_cell_angle_beta 90.00
_cell_angle_gamma 120.00
_cell_formula_units_Z 3
_cell_length_a 15.6562(4)
_cell_length_b 15.6562(4)
_cell_length_c 12.5757(7)
_cell_measurement_reflns_used 1482
_cell_measurement_temperature 293(2)
_cell_measurement_theta_max 28.29
_cell_measurement_theta_min 2.60
_cell_volume 2669.53(18)
_computing_cell_refinement 'SMART (Bruker, 2001)'
_computing_data_collection 'SMART (Bruker, 2001)'
_computing_data_reduction 'SAINT (Bruker, 2001)'
_computing_structure_refinement 'SHELXL-97 (Sheldrick, 1997)'
_computing_structure_solution 'SHELXS-97 (Sheldrick, 1990)'
_diffrn_ambient_temperature 293(2)
_diffrn_measured_fraction_theta_full 0.992
_diffrn_measured_fraction_theta_max 0.992
_diffrn_measurement_device_type 'Bruker APEX area-detector diffractometer'
_diffrn_measurement_method '\f and \w scan'
_diffrn_radiation_monochromator graphite
_diffrn_radiation_source 'fine-focus sealed tube'
_diffrn_radiation_type MoK\a
_diffrn_radiation_wavelength 0.71073
_diffrn_reflns_av_R_equivalents 0.0230
_diffrn_reflns_av_sigmaI/netI 0.0218
_diffrn_reflns_limit_h_max 20
_diffrn_reflns_limit_h_min -20
_diffrn_reflns_limit_k_max 20
_diffrn_reflns_limit_k_min -20
_diffrn_reflns_limit_l_max 16
_diffrn_reflns_limit_l_min -11
_diffrn_reflns_number 6384
_diffrn_reflns_theta_full 28.29
_diffrn_reflns_theta_max 28.29
_diffrn_reflns_theta_min 2.60
_diffrn_standards_decay_% 0
_diffrn_standards_interval_time 0
_diffrn_standards_number 0
_exptl_absorpt_coefficient_mu 5.515
_exptl_absorpt_correction_T_max 0.297
_exptl_absorpt_correction_T_min 0.260
_exptl_absorpt_correction_type empirical
_exptl_absorpt_process_details 'ABSCOR by T.Higashi    8 March, 1995'
_exptl_crystal_colour red
_exptl_crystal_density_diffrn 3.472
_exptl_crystal_description block
_exptl_crystal_F_000 2637
_exptl_crystal_size_max 0.26
_exptl_crystal_size_mid 0.24
_exptl_crystal_size_min 0.22
_refine_diff_density_max 1.667
_refine_diff_density_min -3.032
_refine_diff_density_rms 0.334
_refine_ls_abs_structure_details 'Flack H D (1983), Acta Cryst. A39, 876-881'
_refine_ls_abs_structure_Flack 0.02(8)
_refine_ls_extinction_method none
_refine_ls_goodness_of_fit_ref 1.063
_refine_ls_hydrogen_treatment none
_refine_ls_matrix_type full
_refine_ls_number_parameters 91
_refine_ls_number_reflns 1482
_refine_ls_number_restraints 18
_refine_ls_restrained_S_all 1.072
_refine_ls_R_factor_all 0.0504
_refine_ls_R_factor_gt 0.0477
_refine_ls_shift/su_max 0.000
_refine_ls_shift/su_mean 0.000
_refine_ls_structure_factor_coef Fsqd
_refine_ls_weighting_details 'calc w=1/[\s^2^(Fo^2^)+(0.1220P)^2^+0.0000P] where P=(Fo^2^+2Fc^2^)/3'
_refine_ls_weighting_scheme calc
_refine_ls_wR_factor_gt 0.1394
_refine_ls_wR_factor_ref 0.1427
_reflns_number_gt 1411
_reflns_number_total 1482
_reflns_threshold_expression >2sigma(I)
_cod_data_source_file ja073153wsi20070504_093131.cif
_cod_data_source_block tr1
_cod_original_sg_symbol_H-M 'R 3 2'
_cod_database_code 4109787

loop_
_symmetry_equiv_pos_as_xyz
'x, y, z'
'-y, x-y, z'
'-x+y, -x, z'
'y, x, -z'
'x-y, -y, -z'
'-x, -x+y, -z'
'x+2/3, y+1/3, z+1/3'
'-y+2/3, x-y+1/3, z+1/3'
'-x+y+2/3, -x+1/3, z+1/3'
'y+2/3, x+1/3, -z+1/3'
'x-y+2/3, -y+1/3, -z+1/3'
'-x+2/3, -x+y+1/3, -z+1/3'
'x+1/3, y+2/3, z+2/3'
'-y+1/3, x-y+2/3, z+2/3'
'-x+y+1/3, -x+2/3, z+2/3'
'y+1/3, x+2/3, -z+2/3'
'x-y+1/3, -y+2/3, -z+2/3'
'-x+1/3, -x+y+2/3, -z+2/3'

loop_
_atom_site_label
_atom_site_type_symbol
_atom_site_fract_x
_atom_site_fract_y
_atom_site_fract_z
_atom_site_U_iso_or_equiv
_atom_site_adp_type
_atom_site_occupancy
_atom_site_symmetry_multiplicity
_atom_site_calc_flag
_atom_site_refinement_flags
Mo1 Mo 0.12921(6) 0.6667 0.6667 0.0181(3) Uani 1 2 d S
Mo2 Mo 0.41918(5) 0.61080(5) 0.46673(6) 0.0187(2) Uani 1 1 d .
Mn1 Mn 0.3333 0.6667 0.6667 0.0124(6) Uani 1 6 d S
Zn1 Zn 0.6667 0.75295(18) 0.3333 0.0858(12) Uani 1 2 d S
O1 O 0.2241(5) 0.6237(5) 0.7579(5) 0.0143(11) Uani 1 1 d .
O2 O 0.0346(5) 0.6064(6) 0.7543(7) 0.0322(17) Uani 1 1 d .
O3 O 0.4479(5) 0.5518(5) 0.5794(6) 0.0227(13) Uani 1 1 d .
O4 O 0.3635(6) 0.5140(6) 0.3791(6) 0.0334(16) Uani 1 1 d .
O5 O 0.3333 0.6667 0.4084(9) 0.021(2) Uani 1 3 d S
O6 O 0.5331(5) 0.6872(6) 0.4102(6) 0.0285(14) Uani 1 1 d .
O1W O 0.6667 0.6291(6) 0.3333 0.032(2) Uani 1 2 d SU
O2W O 0.6667 0.8856(5) 0.3333 0.0166(15) Uani 1 2 d SU
O3W O 0.7379(18) 0.7943(19) 0.486(2) 0.066(6) Uani 0.50 1 d PU
OW1 O -0.1498(10) 0.5168(10) 0.8333 0.056(3) Uiso 1 2 d S
OW2 O 0.3333 0.6667 0.1667 0.067 Uiso 1 6 d S

loop_
_atom_site_aniso_label
_atom_site_aniso_U_11
_atom_site_aniso_U_22
_atom_site_aniso_U_33
_atom_site_aniso_U_23
_atom_site_aniso_U_13
_atom_site_aniso_U_12
Mo1 0.0119(3) 0.0159(5) 0.0280(5) -0.0053(4) -0.00263(19) 0.0079(2)
Mo2 0.0189(4) 0.0186(4) 0.0190(3) -0.0008(2) 0.0053(3) 0.0098(3)
Mn1 0.0131(8) 0.0131(8) 0.0111(12) 0.000 0.000 0.0065(4)
Zn1 0.082(2) 0.0498(9) 0.136(3) 0.0317(11) 0.063(2) 0.0409(11)
O1 0.009(2) 0.012(2) 0.022(3) -0.001(2) 0.003(2) 0.005(2)
O2 0.017(3) 0.027(4) 0.048(4) -0.014(3) 0.007(3) 0.007(3)
O3 0.023(3) 0.020(3) 0.028(3) 0.000(3) 0.002(3) 0.012(3)
O4 0.035(4) 0.039(4) 0.028(3) -0.005(3) 0.005(3) 0.020(4)
O5 0.018(3) 0.018(3) 0.026(5) 0.000 0.000 0.0090(15)
O6 0.030(4) 0.032(4) 0.025(3) 0.002(3) 0.006(3) 0.017(3)
O1W 0.039(5) 0.013(2) 0.054(6) 0.012(2) 0.024(4) 0.019(2)
O2W 0.016(2) 0.010(2) 0.025(3) 0.0042(11) 0.008(2) 0.0081(12)
O3W 0.059(9) 0.073(10) 0.068(9) -0.018(8) 0.009(7) 0.035(8)

loop_
_atom_type_symbol
_atom_type_description
_atom_type_scat_dispersion_real
_atom_type_scat_dispersion_imag
_atom_type_scat_source
O O 0.0106 0.0060 'International Tables Vol C Tables 4.2.6.8 and 6.1.1.4'
H H 0.0000 0.0000 'International Tables Vol C Tables 4.2.6.8 and 6.1.1.4'
Mn Mn 0.3368 0.7283 'International Tables Vol C Tables 4.2.6.8 and 6.1.1.4'
Mo Mo -1.6832 0.6857 'International Tables Vol C Tables 4.2.6.8 and 6.1.1.4'
Zn Zn 0.2839 1.4301 'International Tables Vol C Tables 4.2.6.8 and 6.1.1.4'

loop_
_geom_angle_atom_site_label_1
_geom_angle_atom_site_label_2
_geom_angle_atom_site_label_3
_geom_angle
_geom_angle_site_symmetry_1
_geom_angle_site_symmetry_3
O2 Mo1 O2 107.3(6) . 11_566
O2 Mo1 O3 97.7(3) . 3_565
O2 Mo1 O3 99.7(3) 11_566 3_565
O2 Mo1 O3 99.7(3) . 10_456
O2 Mo1 O3 97.7(3) 11_566 10_456
O3 Mo1 O3 150.5(4) 3_565 10_456
O2 Mo1 O1 160.4(3) . 11_566
O2 Mo1 O1 91.5(3) 11_566 11_566
O3 Mo1 O1 73.2(2) 3_565 11_566
O3 Mo1 O1 82.7(3) 10_456 11_566
O2 Mo1 O1 91.5(3) . .
O2 Mo1 O1 160.4(3) 11_566 .
O3 Mo1 O1 82.7(3) 3_565 .
O3 Mo1 O1 73.2(2) 10_456 .
O1 Mo1 O1 70.4(3) 11_566 .
O2 Mo1 Mn1 126.4(3) . .
O2 Mo1 Mn1 126.4(3) 11_566 .
O3 Mo1 Mn1 75.25(19) 3_565 .
O3 Mo1 Mn1 75.25(19) 10_456 .
O1 Mo1 Mn1 35.22(16) 11_566 .
O1 Mo1 Mn1 35.22(16) . .
O4 Mo2 O6 103.9(4) . .
O4 Mo2 O3 101.1(4) . .
O6 Mo2 O3 103.6(3) . .
O4 Mo2 O5 89.7(4) . .
O6 Mo2 O5 103.0(3) . .
O3 Mo2 O5 147.8(3) . .
O4 Mo2 O1 95.6(3) . 10_456
O6 Mo2 O1 160.3(3) . 10_456
O3 Mo2 O1 75.2(3) . 10_456
O5 Mo2 O1 73.6(3) . 10_456
O4 Mo2 O1 160.8(3) . 12_556
O6 Mo2 O1 89.4(3) . 12_556
O3 Mo2 O1 89.0(3) . 12_556
O5 Mo2 O1 73.6(3) . 12_556
O1 Mo2 O1 71.0(3) 10_456 12_556
O4 Mo2 Mn1 130.8(3) . .
O6 Mo2 Mn1 124.6(3) . .
O3 Mo2 Mn1 77.0(2) . .
O5 Mo2 Mn1 73.1(3) . .
O1 Mo2 Mn1 35.62(16) 10_456 .
O1 Mo2 Mn1 35.64(15) 12_556 .
O1 Mn1 O1 86.7(3) 10_456 12_556
O1 Mn1 O1 168.9(4) 10_456 3_565
O1 Mn1 O1 86.2(4) 12_556 3_565
O1 Mn1 O1 101.5(4) 10_456 .
O1 Mn1 O1 168.9(4) 12_556 .
O1 Mn1 O1 86.7(3) 3_565 .
O1 Mn1 O1 86.2(4) 10_456 2_665
O1 Mn1 O1 101.5(4) 12_556 2_665
O1 Mn1 O1 86.7(3) 3_565 2_665
O1 Mn1 O1 86.7(3) . 2_665
O1 Mn1 O1 86.7(3) 10_456 11_566
O1 Mn1 O1 86.7(3) 12_556 11_566
O1 Mn1 O1 101.5(4) 3_565 11_566
O1 Mn1 O1 86.2(4) . 11_566
O1 Mn1 O1 168.9(4) 2_665 11_566
O1 Mn1 Mo2 128.05(18) 10_456 11_566
O1 Mn1 Mo2 90.79(19) 12_556 11_566
O1 Mn1 Mo2 43.50(19) 3_565 11_566
O1 Mn1 Mo2 90.03(19) . 11_566
O1 Mn1 Mo2 43.59(18) 2_665 11_566
O1 Mn1 Mo2 144.97(19) 11_566 11_566
O1 Mn1 Mo2 43.59(18) 10_456 3_565
O1 Mn1 Mo2 90.03(19) 12_556 3_565
O1 Mn1 Mo2 144.98(19) 3_565 3_565
O1 Mn1 Mo2 90.79(19) . 3_565
O1 Mn1 Mo2 128.05(18) 2_665 3_565
O1 Mn1 Mo2 43.51(19) 11_566 3_565
Mo2 Mn1 Mo2 171.52(3) 11_566 3_565
O1 Mn1 Mo2 90.03(19) 10_456 2_665
O1 Mn1 Mo2 43.50(19) 12_556 2_665
O1 Mn1 Mo2 90.79(19) 3_565 2_665
O1 Mn1 Mo2 128.05(18) . 2_665
O1 Mn1 Mo2 144.98(19) 2_665 2_665
O1 Mn1 Mo2 43.59(18) 11_566 2_665
Mo2 Mn1 Mo2 121.66(3) 11_566 2_665
Mo2 Mn1 Mo2 63.78(2) 3_565 2_665
O1 Mn1 Mo2 43.51(19) 10_456 .
O1 Mn1 Mo2 43.59(18) 12_556 .
O1 Mn1 Mo2 128.05(18) 3_565 .
O1 Mn1 Mo2 144.98(19) . .
O1 Mn1 Mo2 90.79(19) 2_665 .
O1 Mn1 Mo2 90.03(19) 11_566 .
Mo2 Mn1 Mo2 111.70(3) 11_566 .
Mo2 Mn1 Mo2 63.78(2) 3_565 .
Mo2 Mn1 Mo2 63.78(2) 2_665 .
O1 Mn1 Mo2 90.79(19) 10_456 12_556
O1 Mn1 Mo2 144.98(19) 12_556 12_556
O1 Mn1 Mo2 90.03(19) 3_565 12_556
O1 Mn1 Mo2 43.59(18) . 12_556
O1 Mn1 Mo2 43.51(19) 2_665 12_556
O1 Mn1 Mo2 128.05(18) 11_566 12_556
Mo2 Mn1 Mo2 63.78(2) 11_566 12_556
Mo2 Mn1 Mo2 111.70(3) 3_565 12_556
Mo2 Mn1 Mo2 171.52(3) 2_665 12_556
Mo2 Mn1 Mo2 121.66(3) . 12_556
O1 Mn1 Mo2 144.98(19) 10_456 10_456
O1 Mn1 Mo2 128.05(18) 12_556 10_456
O1 Mn1 Mo2 43.59(18) 3_565 10_456
O1 Mn1 Mo2 43.51(19) . 10_456
O1 Mn1 Mo2 90.03(19) 2_665 10_456
O1 Mn1 Mo2 90.79(19) 11_566 10_456
Mo2 Mn1 Mo2 63.78(2) 11_566 10_456
Mo2 Mn1 Mo2 121.66(3) 3_565 10_456
Mo2 Mn1 Mo2 111.70(3) 2_665 10_456
Mo2 Mn1 Mo2 171.52(3) . 10_456
Mo2 Mn1 Mo2 63.78(2) 12_556 10_456
O1W Zn1 O6 90.5(2) . .
O1W Zn1 O6 90.4(2) . 18_655
O6 Zn1 O6 179.1(5) . 18_655
O1W Zn1 O2W 180.000(2) . .
O6 Zn1 O2W 89.5(2) . .
O6 Zn1 O2W 89.6(2) 18_655 .
O1W Zn1 O3W 92.4(7) . .
O6 Zn1 O3W 88.6(7) . .
O6 Zn1 O3W 91.4(7) 18_655 .
O2W Zn1 O3W 87.6(7) . .
O1W Zn1 O3W 92.4(7) . 18_655
O6 Zn1 O3W 91.4(7) . 18_655
O6 Zn1 O3W 88.6(7) 18_655 18_655
O2W Zn1 O3W 87.6(7) . 18_655
O3W Zn1 O3W 175.2(14) . 18_655
Mn1 O1 Mo2 100.9(3) . 10_456
Mn1 O1 Mo2 100.8(2) . 12_556
Mo2 O1 Mo2 97.7(2) 10_456 12_556
Mn1 O1 Mo1 101.7(3) . .
Mo2 O1 Mo1 92.7(2) 10_456 .
Mo2 O1 Mo1 152.9(3) 12_556 .
Mo2 O3 Mo1 114.6(4) . 2_665
Mo2 O5 Mo2 108.2(3) 2_665 3_565
Mo2 O5 Mo2 108.2(3) 2_665 .
Mo2 O5 Mo2 108.2(3) 3_565 .
Mo2 O6 Zn1 168.9(5) . .
O3W O3W Zn1 112.5(18) 4_556 .

loop_
_geom_bond_atom_site_label_1
_geom_bond_atom_site_label_2
_geom_bond_distance
_geom_bond_site_symmetry_2
Mo1 O2 1.703(8) .
Mo1 O2 1.703(8) 11_566
Mo1 O3 1.967(7) 3_565
Mo1 O3 1.967(7) 10_456
Mo1 O1 2.231(6) 11_566
Mo1 O1 2.231(6) .
Mo1 Mn1 3.1959(9) .
Mo2 O4 1.718(7) .
Mo2 O6 1.728(7) .
Mo2 O3 1.865(7) .
Mo2 O5 2.070(4) .
Mo2 O1 2.224(6) 10_456
Mo2 O1 2.227(6) 12_556
Mo2 Mn1 3.1732(7) .
Mn1 O1 1.882(6) 10_456
Mn1 O1 1.882(6) 12_556
Mn1 O1 1.882(6) 3_565
Mn1 O1 1.882(6) .
Mn1 O1 1.882(6) 2_665
Mn1 O1 1.882(6) 11_566
Mn1 Mo2 3.1732(7) 11_566
Mn1 Mo2 3.1732(7) 3_565
Mn1 Mo2 3.1732(7) 2_665
Mn1 Mo2 3.1732(7) 12_556
Mn1 Mo2 3.1733(7) 10_456
Zn1 O1W 1.939(9) .
Zn1 O6 2.052(7) .
Zn1 O6 2.053(7) 18_655
Zn1 O2W 2.077(8) .
Zn1 O3W 2.15(3) .
Zn1 O3W 2.15(3) 18_655
O1 Mo2 2.224(6) 10_456
O1 Mo2 2.227(6) 12_556
O3 Mo1 1.967(7) 2_665
O5 Mo2 2.070(4) 2_665
O5 Mo2 2.070(4) 3_565
O3W O3W 1.57(5) 4_556
